data_4114958
loop_
_publ_author_name
'Yuqiang Ding'
'Qingjun Ma'
'Isabel Us\'on'
'Herbert W. Roesky'
'Mathias Noltemeyer'
'Hans-Georg Schmidt'

_publ_section_title
;
 Synthesis and Structures of [{HC(CMeNAr)2}Ge(S)X] (Ar = 2,6-iPr2C6H3, X =
 F, Cl, Me): Structurally Characterized Examples with a Formal Double Bond
 between Group 14 and 16 Elements Bearing a Halide
;
_journal_name_full 'Journal of the American Chemical Society'
_journal_page_first 8542
_journal_page_last 8543
_journal_paper_doi 10.1021/ja017645z
_journal_volume 124
_journal_year 2002
_chemical_formula_sum 'C36 H49 F Ge N2 S'
_chemical_formula_weight 633.42
_chemical_name_systematic ?
_space_group_IT_number 14
_symmetry_cell_setting monoclinic
_symmetry_space_group_name_Hall '-P 2yn'
_symmetry_space_group_name_H-M 'P 1 21/n 1'
_atom_sites_solution_hydrogens geom
_atom_sites_solution_primary direct
_atom_sites_solution_secondary difmap
_audit_creation_method SHELXL-97
_cell_angle_alpha 90.00
_cell_angle_beta 92.783(16)
_cell_angle_gamma 90.00
_cell_formula_units_Z 4
_cell_length_a 13.467(2)
_cell_length_b 16.804(3)
_cell_length_c 15.668(3)
_cell_measurement_reflns_used 40
_cell_measurement_temperature 200(2)
_cell_measurement_theta_max 12.5
_cell_measurement_theta_min 10
_cell_volume 3541.5(11)
_computing_cell_refinement DIF4
_computing_data_collection DIF4
_computing_data_reduction REDU4
_computing_molecular_graphics SHELXTL
_computing_publication_material SHELXTL
_computing_structure_refinement 'SHELXL-97 (Sheldrick, 1997)'
_computing_structure_solution 'SHELXS-97 (Sheldrick, 1990)'
_diffrn_ambient_temperature 200(2)
_diffrn_measured_fraction_theta_full 0.990
_diffrn_measured_fraction_theta_max 0.990
_diffrn_measurement_device_type 'STOE AED2'
_diffrn_measurement_method 'profile fit'
_diffrn_radiation_monochromator graphite
_diffrn_radiation_source 'fine-focus sealed tube'
_diffrn_radiation_type MoK\a
_diffrn_radiation_wavelength 0.71073
_diffrn_reflns_av_R_equivalents 0.0300
_diffrn_reflns_av_sigmaI/netI 0.0348
_diffrn_reflns_limit_h_max 16
_diffrn_reflns_limit_h_min -16
_diffrn_reflns_limit_k_max 20
_diffrn_reflns_limit_k_min -8
_diffrn_reflns_limit_l_max 18
_diffrn_reflns_limit_l_min -18
_diffrn_reflns_number 9893
_diffrn_reflns_theta_full 25.13
_diffrn_reflns_theta_max 25.13
_diffrn_reflns_theta_min 3.56
_diffrn_standards_decay_% none
_diffrn_standards_interval_time '90 min'
_diffrn_standards_number 3
_exptl_absorpt_coefficient_mu 0.954
_exptl_absorpt_correction_T_max 0.7015
_exptl_absorpt_correction_T_min 0.4488
_exptl_absorpt_correction_type 'azimuthal scans'
_exptl_crystal_colour none
_exptl_crystal_density_diffrn 1.188
_exptl_crystal_description blocks
_exptl_crystal_F_000 1344
_exptl_crystal_size_max 1.00
_exptl_crystal_size_mid 0.40
_exptl_crystal_size_min 0.40
_refine_diff_density_max 0.821
_refine_diff_density_min -0.736
_refine_diff_density_rms 0.066
_refine_ls_extinction_method none
_refine_ls_goodness_of_fit_ref 1.024
_refine_ls_hydrogen_treatment mixed
_refine_ls_matrix_type full
_refine_ls_number_parameters 381
_refine_ls_number_reflns 6266
_refine_ls_number_restraints 0
_refine_ls_restrained_S_all 1.024
_refine_ls_R_factor_all 0.0551
_refine_ls_R_factor_gt 0.0469
_refine_ls_shift/su_max 0.001
_refine_ls_shift/su_mean 0.000
_refine_ls_structure_factor_coef Fsqd
_refine_ls_weighting_details 'calc w=1/[\s^2^(Fo^2^)+(0.0800P)^2^+2.2444P] where P=(Fo^2^+2Fc^2^)/3'
_refine_ls_weighting_scheme calc
_refine_ls_wR_factor_gt 0.1239
_refine_ls_wR_factor_ref 0.1318
_reflns_number_gt 5424
_reflns_number_total 6266
_reflns_threshold_expression >2sigma(I)
_cod_data_source_file ja017645z_s1_3.cif
_cod_data_source_block r1000
_cod_original_formula_sum 'C36 H49 F Ge N2 S incl. toluene'
_cod_database_code 4114958
_cod_depositor_comments
;
 Changing the _chemical_formula_sum data item value from
 'C36 H49 F Ge N2 S cl e en in lu to' to 'C36 H49 F Ge N2 S'.

 Antanas Vaitkus,
 2017-01-04
;

loop_
_symmetry_equiv_pos_as_xyz
'x, y, z'
'-x+1/2, y+1/2, -z+1/2'
'-x, -y, -z'
'x-1/2, -y-1/2, z-1/2'

loop_
_atom_site_label
_atom_site_type_symbol
_atom_site_fract_x
_atom_site_fract_y
_atom_site_fract_z
_atom_site_U_iso_or_equiv
_atom_site_adp_type
_atom_site_occupancy
_atom_site_symmetry_multiplicity
_atom_site_calc_flag
_atom_site_refinement_flags
Ge1 Ge 0.75960(2) 0.948809(16) 0.815971(18) 0.03453(12) Uani 1 1 d .
S1 S 0.70759(8) 1.06330(5) 0.82064(6) 0.0582(3) Uani 1 1 d .
F1 F 0.85510(15) 0.92010(13) 0.89896(14) 0.0654(6) Uani 1 1 d .
N1 N 0.67134(15) 0.86216(13) 0.82630(14) 0.0326(5) Uani 1 1 d .
C1 C 0.6915(2) 0.79086(16) 0.79317(18) 0.0377(6) Uani 1 1 d .
N2 N 0.82221(16) 0.91329(13) 0.71798(14) 0.0328(5) Uani 1 1 d .
C2 C 0.7690(2) 0.77810(17) 0.73849(19) 0.0423(7) Uani 1 1 d .
H2A H 0.7845 0.7242 0.7268 0.051 Uiso 1 1 calc R
C3 C 0.8257(2) 0.83490(17) 0.69951(18) 0.0387(6) Uani 1 1 d .
C4 C 0.6267(3) 0.72111(18) 0.8131(2) 0.0537(8) Uani 1 1 d .
H4A H 0.6310 0.7110 0.8748 0.081 Uiso 1 1 calc R
H4B H 0.6493 0.6739 0.7828 0.081 Uiso 1 1 calc R
H4C H 0.5577 0.7329 0.7948 0.081 Uiso 1 1 calc R
C5 C 0.8925(2) 0.80734(19) 0.6310(2) 0.0526(8) Uani 1 1 d .
H5A H 0.9617 0.8202 0.6479 0.079 Uiso 1 1 calc R
H5B H 0.8737 0.8343 0.5772 0.079 Uiso 1 1 calc R
H5C H 0.8856 0.7497 0.6235 0.079 Uiso 1 1 calc R
C11 C 0.58380(19) 0.87473(15) 0.87557(17) 0.0349(6) Uani 1 1 d .
C12 C 0.5913(2) 0.86511(17) 0.96450(18) 0.0388(6) Uani 1 1 d .
C13 C 0.5073(2) 0.8829(2) 1.0099(2) 0.0482(7) Uani 1 1 d .
H13A H 0.5105 0.8780 1.0704 0.058 Uiso 1 1 calc R
C14 C 0.4203(2) 0.9073(2) 0.9690(2) 0.0544(8) Uani 1 1 d .
H14A H 0.3643 0.9197 1.0011 0.065 Uiso 1 1 calc R
C15 C 0.4141(2) 0.9138(2) 0.8812(2) 0.0540(8) Uani 1 1 d .
H15A H 0.3528 0.9293 0.8534 0.065 Uiso 1 1 calc R
C16 C 0.4957(2) 0.89827(19) 0.83249(19) 0.0445(7) Uani 1 1 d .
C21 C 0.8719(2) 0.97056(16) 0.66539(17) 0.0359(6) Uani 1 1 d .
C22 C 0.8172(2) 1.00567(17) 0.59702(18) 0.0414(6) Uani 1 1 d .
C23 C 0.8680(3) 1.05697(18) 0.5446(2) 0.0505(8) Uani 1 1 d .
H23A H 0.8335 1.0801 0.4964 0.061 Uiso 1 1 calc R
C24 C 0.9659(3) 1.07496(19) 0.5607(2) 0.0544(9) Uani 1 1 d .
H24A H 0.9986 1.1100 0.5237 0.065 Uiso 1 1 calc R
C25 C 1.0176(3) 1.04245(19) 0.6303(2) 0.0532(8) Uani 1 1 d .
H25A H 1.0851 1.0569 0.6420 0.064 Uiso 1 1 calc R
C26 C 0.9720(2) 0.98843(18) 0.6838(2) 0.0432(7) Uani 1 1 d .
C31 C 0.0918(6) 0.7846(4) 0.9488(4) 0.118(2) Uani 1 1 d .
C32 C 0.0321(6) 0.7481(4) 0.8878(5) 0.130(3) Uani 1 1 d .
H32A H -0.0382 0.7503 0.8898 0.155 Uiso 1 1 calc R
C33 C 0.0759(10) 0.7085(5) 0.8242(6) 0.162(4) Uani 1 1 d .
H33A H 0.0346 0.6820 0.7823 0.194 Uiso 1 1 calc R
C34 C 0.1861(13) 0.7045(5) 0.8169(6) 0.186(6) Uani 1 1 d .
H34A H 0.2187 0.6775 0.7729 0.223 Uiso 1 1 calc R
C35 C 0.2304(8) 0.7432(5) 0.8792(6) 0.150(3) Uani 1 1 d .
H35A H 0.3009 0.7440 0.8782 0.180 Uiso 1 1 calc R
C36 C 0.1930(5) 0.7825(3) 0.9450(4) 0.0979(16) Uani 1 1 d .
H36A H 0.2351 0.8078 0.9872 0.117 Uiso 1 1 calc R
C37 C 0.0472(8) 0.8243(6) 1.0183(5) 0.188(4) Uani 1 1 d .
H37A H 0.0708 0.8794 1.0216 0.283 Uiso 1 1 calc R
H37B H 0.0656 0.7968 1.0719 0.283 Uiso 1 1 calc R
H37C H -0.0253 0.8239 1.0089 0.283 Uiso 1 1 calc R
C121 C 0.6846(2) 0.83579(19) 1.01223(19) 0.0461(7) Uani 1 1 d .
H12A H 0.7341 0.8219 0.9690 0.055 Uiso 1 1 calc R
C122 C 0.7311(3) 0.8997(2) 1.0712(3) 0.0683(10) Uani 1 1 d .
H12B H 0.7442 0.9476 1.0378 0.102 Uiso 1 1 calc R
H12C H 0.7936 0.8797 1.0976 0.102 Uiso 1 1 calc R
H12D H 0.6852 0.9127 1.1158 0.102 Uiso 1 1 calc R
C123 C 0.6638(3) 0.7602(2) 1.0637(2) 0.0622(9) Uani 1 1 d .
H12E H 0.6313 0.7205 1.0260 0.093 Uiso 1 1 calc R
H12F H 0.6202 0.7733 1.1100 0.093 Uiso 1 1 calc R
H12G H 0.7266 0.7386 1.0880 0.093 Uiso 1 1 calc R
C161 C 0.4853(2) 0.9071(3) 0.7361(2) 0.0617(10) Uani 1 1 d .
H16A H 0.5524 0.8987 0.7130 0.074 Uiso 1 1 calc R
C162 C 0.4150(4) 0.8444(3) 0.6958(3) 0.0854(13) Uani 1 1 d .
H16B H 0.4359 0.7913 0.7155 0.128 Uiso 1 1 calc R
H16C H 0.4170 0.8470 0.6335 0.128 Uiso 1 1 calc R
H16D H 0.3471 0.8546 0.7128 0.128 Uiso 1 1 calc R
C163 C 0.4501(4) 0.9903(3) 0.7100(3) 0.0890(15) Uani 1 1 d .
H16E H 0.4948 1.0300 0.7369 0.134 Uiso 1 1 calc R
H16F H 0.3825 0.9988 0.7287 0.134 Uiso 1 1 calc R
H16G H 0.4505 0.9956 0.6477 0.134 Uiso 1 1 calc R
C221 C 0.7081(3) 0.9904(2) 0.5793(2) 0.0562(8) Uani 1 1 d .
H22A H 0.6825 0.9645 0.6313 0.067 Uiso 1 1 calc R
C222 C 0.6487(3) 1.0663(3) 0.5639(3) 0.0762(12) Uani 1 1 d .
H22B H 0.6587 1.1017 0.6133 0.114 Uiso 1 1 calc R
H22C H 0.5780 1.0533 0.5558 0.114 Uiso 1 1 calc R
H22D H 0.6712 1.0930 0.5127 0.114 Uiso 1 1 calc R
C223 C 0.6900(5) 0.9329(3) 0.5054(4) 0.123(2) Uani 1 1 d .
H22E H 0.7207 0.8815 0.5199 0.184 Uiso 1 1 calc R
H22F H 0.7193 0.9544 0.4542 0.184 Uiso 1 1 calc R
H22G H 0.6183 0.9257 0.4943 0.184 Uiso 1 1 calc R
C261 C 1.0308(2) 0.9546(2) 0.7598(3) 0.0591(9) Uani 1 1 d .
H26A H 0.9915 0.9095 0.7825 0.071 Uiso 1 1 calc R
C262 C 1.1318(3) 0.9216(3) 0.7366(4) 0.0937(16) Uani 1 1 d .
H26B H 1.1227 0.8845 0.6886 0.141 Uiso 1 1 calc R
H26C H 1.1625 0.8935 0.7860 0.141 Uiso 1 1 calc R
H26D H 1.1749 0.9655 0.7204 0.141 Uiso 1 1 calc R
C263 C 1.0414(4) 1.0176(4) 0.8300(3) 0.0989(17) Uani 1 1 d .
H26E H 0.9754 1.0371 0.8436 0.148 Uiso 1 1 calc R
H26F H 1.0814 1.0620 0.8103 0.148 Uiso 1 1 calc R
H26G H 1.0741 0.9941 0.8813 0.148 Uiso 1 1 calc R

loop_
_atom_site_aniso_label
_atom_site_aniso_U_11
_atom_site_aniso_U_22
_atom_site_aniso_U_33
_atom_site_aniso_U_23
_atom_site_aniso_U_13
_atom_site_aniso_U_12
Ge1 0.03755(19) 0.02952(18) 0.03712(19) -0.00100(11) 0.00805(12) -0.00545(11)
S1 0.0822(6) 0.0279(4) 0.0673(6) -0.0048(3) 0.0332(5) -0.0016(4)
F1 0.0603(12) 0.0662(13) 0.0724(13) 0.0216(11) 0.0293(10) -0.0040(10)
N1 0.0324(11) 0.0279(11) 0.0381(12) 0.0030(9) 0.0074(9) -0.0015(9)
C1 0.0404(14) 0.0276(14) 0.0456(15) 0.0044(11) 0.0067(12) -0.0010(11)
N2 0.0336(11) 0.0277(11) 0.0378(12) 0.0028(9) 0.0079(9) -0.0006(9)
C2 0.0482(16) 0.0253(13) 0.0543(17) -0.0004(12) 0.0123(13) 0.0034(12)
C3 0.0387(14) 0.0337(14) 0.0441(15) -0.0011(12) 0.0075(12) 0.0038(12)
C4 0.0596(19) 0.0319(16) 0.072(2) 0.0005(15) 0.0232(16) -0.0099(14)
C5 0.0553(18) 0.0397(17) 0.065(2) -0.0061(15) 0.0245(16) 0.0026(15)
C11 0.0345(13) 0.0280(13) 0.0427(15) -0.0005(11) 0.0084(11) -0.0038(11)
C12 0.0416(15) 0.0320(14) 0.0432(15) -0.0021(12) 0.0079(12) -0.0069(12)
C13 0.0537(18) 0.0479(18) 0.0443(16) -0.0074(14) 0.0153(13) -0.0116(14)
C14 0.0417(17) 0.058(2) 0.065(2) -0.0089(17) 0.0221(15) -0.0058(15)
C15 0.0359(15) 0.064(2) 0.063(2) 0.0026(17) 0.0077(14) 0.0023(15)
C16 0.0366(14) 0.0467(17) 0.0504(17) 0.0033(14) 0.0046(12) -0.0010(13)
C21 0.0423(15) 0.0280(13) 0.0387(14) -0.0015(11) 0.0147(12) -0.0031(11)
C22 0.0538(17) 0.0337(15) 0.0378(15) -0.0023(12) 0.0121(13) -0.0021(13)
C23 0.073(2) 0.0345(16) 0.0456(17) 0.0012(13) 0.0218(16) 0.0064(15)
C24 0.068(2) 0.0323(15) 0.066(2) 0.0042(15) 0.0380(18) -0.0019(15)
C25 0.0485(18) 0.0401(17) 0.073(2) -0.0018(16) 0.0265(16) -0.0057(14)
C26 0.0408(15) 0.0371(15) 0.0531(17) -0.0019(13) 0.0152(13) -0.0013(12)
C31 0.161(6) 0.102(4) 0.089(4) 0.021(3) -0.002(4) -0.028(4)
C32 0.170(6) 0.101(5) 0.111(5) 0.031(4) -0.053(5) -0.057(5)
C33 0.284(13) 0.076(5) 0.119(7) 0.024(4) -0.059(8) -0.035(7)
C34 0.385(18) 0.091(5) 0.085(5) 0.027(4) 0.046(9) 0.016(9)
C35 0.237(10) 0.091(5) 0.126(6) 0.052(5) 0.039(7) 0.017(6)
C36 0.113(4) 0.075(3) 0.103(4) 0.023(3) -0.017(3) -0.028(3)
C37 0.276(12) 0.153(8) 0.138(7) 0.015(6) 0.033(8) 0.021(8)
C121 0.0530(17) 0.0455(17) 0.0395(15) 0.0011(13) -0.0001(13) -0.0031(14)
C122 0.069(2) 0.063(2) 0.071(2) -0.0061(19) -0.0197(19) -0.0136(19)
C123 0.082(2) 0.053(2) 0.0512(19) 0.0089(16) -0.0042(17) -0.0045(18)
C161 0.0403(16) 0.092(3) 0.0527(19) 0.0134(19) 0.0023(14) 0.0104(18)
C162 0.094(3) 0.100(4) 0.061(2) -0.010(2) -0.012(2) 0.004(3)
C163 0.082(3) 0.097(4) 0.086(3) 0.040(3) -0.014(2) 0.000(3)
C221 0.061(2) 0.057(2) 0.0498(19) 0.0150(16) -0.0086(15) -0.0067(17)
C222 0.066(2) 0.082(3) 0.080(3) 0.011(2) 0.002(2) 0.016(2)
C223 0.117(4) 0.082(3) 0.162(6) -0.046(4) -0.068(4) 0.013(3)
C261 0.0388(16) 0.068(2) 0.070(2) 0.0101(18) -0.0003(15) -0.0135(15)
C262 0.041(2) 0.111(4) 0.130(4) 0.048(3) 0.010(2) 0.008(2)
C263 0.097(3) 0.118(4) 0.078(3) -0.006(3) -0.022(3) -0.048(3)

loop_
_atom_type_symbol
_atom_type_description
_atom_type_scat_dispersion_real
_atom_type_scat_dispersion_imag
_atom_type_scat_source
C C 0.0033 0.0016 'International Tables Vol C Tables 4.2.6.8 and 6.1.1.4'
H H 0.0000 0.0000 'International Tables Vol C Tables 4.2.6.8 and 6.1.1.4'
N N 0.0061 0.0033 'International Tables Vol C Tables 4.2.6.8 and 6.1.1.4'
F F 0.0171 0.0103 'International Tables Vol C Tables 4.2.6.8 and 6.1.1.4'
S S 0.1246 0.1234 'International Tables Vol C Tables 4.2.6.8 and 6.1.1.4'
Ge Ge 0.1547 1.8001 'International Tables Vol C Tables 4.2.6.8 and 6.1.1.4'

loop_
_geom_angle_atom_site_label_1
_geom_angle_atom_site_label_2
_geom_angle_atom_site_label_3
_geom_angle
F1 Ge1 N2 99.61(9)
F1 Ge1 N1 99.07(9)
N2 Ge1 N1 97.69(10)
F1 Ge1 S1 116.57(8)
N2 Ge1 S1 119.58(7)
N1 Ge1 S1 120.14(7)
C1 N1 C11 121.3(2)
C1 N1 Ge1 121.04(18)
C11 N1 Ge1 117.53(17)
N1 C1 C2 123.1(2)
N1 C1 C4 119.1(2)
C2 C1 C4 117.8(3)
C3 N2 C21 120.2(2)
C3 N2 Ge1 120.36(18)
C21 N2 Ge1 119.31(17)
C3 C2 C1 127.5(3)
N2 C3 C2 123.6(3)
N2 C3 C5 118.7(3)
C2 C3 C5 117.6(3)
C16 C11 C12 122.2(3)
C16 C11 N1 118.5(2)
C12 C11 N1 119.3(2)
C13 C12 C11 117.4(3)
C13 C12 C121 119.4(3)
C11 C12 C121 123.2(3)
C14 C13 C12 121.4(3)
C13 C14 C15 120.0(3)
C14 C15 C16 121.4(3)
C15 C16 C11 117.6(3)
C15 C16 C161 119.3(3)
C11 C16 C161 123.0(3)
C26 C21 C22 122.3(3)
C26 C21 N2 119.5(3)
C22 C21 N2 118.3(2)
C23 C22 C21 117.2(3)
C23 C22 C221 120.0(3)
C21 C22 C221 122.8(3)
C24 C23 C22 121.8(3)
C23 C24 C25 120.3(3)
C24 C25 C26 120.8(3)
C21 C26 C25 117.6(3)
C21 C26 C261 123.1(3)
C25 C26 C261 119.3(3)
C32 C31 C36 120.8(8)
C32 C31 C37 119.2(9)
C36 C31 C37 120.0(7)
C33 C32 C31 118.2(9)
C32 C33 C34 123.2(9)
C35 C34 C33 110.0(10)
C34 C35 C36 130.5(12)
C35 C36 C31 117.2(7)
C12 C121 C122 112.0(3)
C12 C121 C123 111.1(3)
C122 C121 C123 110.0(3)
C16 C161 C163 111.6(4)
C16 C161 C162 111.6(3)
C163 C161 C162 110.0(3)
C22 C221 C222 112.8(3)
C22 C221 C223 111.6(4)
C222 C221 C223 110.5(4)
C26 C261 C262 112.9(3)
C26 C261 C263 109.5(4)
C262 C261 C263 111.7(4)

loop_
_geom_bond_atom_site_label_1
_geom_bond_atom_site_label_2
_geom_bond_distance
Ge1 F1 1.848(2)
Ge1 N2 1.884(2)
Ge1 N1 1.892(2)
Ge1 S1 2.0499(9)
N1 C1 1.339(4)
N1 C11 1.456(3)
C1 C2 1.399(4)
C1 C4 1.503(4)
N2 C3 1.350(4)
N2 C21 1.452(3)
C2 C3 1.383(4)
C3 C5 1.506(4)
C11 C16 1.394(4)
C11 C12 1.401(4)
C12 C13 1.398(4)
C12 C121 1.513(4)
C13 C14 1.371(5)
C14 C15 1.378(5)
C15 C16 1.394(4)
C16 C161 1.517(4)
C21 C26 1.397(4)
C21 C22 1.401(4)
C22 C23 1.392(4)
C22 C221 1.505(5)
C23 C24 1.365(5)
C24 C25 1.378(5)
C25 C26 1.398(4)
C26 C261 1.508(5)
C31 C32 1.364(8)
C31 C36 1.368(9)
C31 C37 1.433(10)
C32 C33 1.356(13)
C33 C34 1.495(14)
C34 C35 1.296(13)
C35 C36 1.342(10)
C121 C122 1.530(5)
C121 C123 1.538(5)
C161 C163 1.526(6)
C161 C162 1.532(6)
C221 C222 1.518(5)
C221 C223 1.519(6)
C261 C262 1.529(6)
C261 C263 1.529(6)
